data_2237811
loop_
_publ_author_name
'Yu, Byung-Yong'
'Lee, Ji Eun'
'Cho, Yong Seo'
'Cha, Joo Hwan'
'Lee, Jae Kyun'

_publ_section_title
;
 (<i>E</i>)-<i>N</i>-(3,3-Diphenylallylidene)-2-(trifluoromethyl)aniline
;
_journal_coeditor_code FF2102
_journal_issue 5
_journal_name_full 'Acta Crystallographica Section E'
_journal_page_first o757
_journal_paper_doi 10.1107/S1600536813010283
_journal_volume 69
_journal_year 2013
_chemical_formula_iupac 'C22 H16 F3 N'
_chemical_formula_moiety 'C22 H16 F3 N'
_chemical_formula_sum 'C22 H16 F3 N'
_chemical_formula_weight 351.37
_chemical_name_systematic
;
(<i>E</i>)-<i>N</i>-(3,3-Diphenylallylidene)-2-(trifluoromethyl)aniline
;
_space_group_IT_number 14
_symmetry_cell_setting monoclinic
_symmetry_space_group_name_Hall '-P 2yn'
_symmetry_space_group_name_H-M 'P 1 21/n 1'
_atom_sites_solution_hydrogens geom
_atom_sites_solution_primary direct
_atom_sites_solution_secondary difmap
_cell_angle_alpha 90.0000
_cell_angle_beta 95.661(3)
_cell_angle_gamma 90.0000
_cell_formula_units_Z 4
_cell_length_a 8.6733(8)
_cell_length_b 11.8116(9)
_cell_length_c 17.6227(15)
_cell_measurement_reflns_used 8333
_cell_measurement_temperature 296
_cell_measurement_theta_max 27.46
_cell_measurement_theta_min 3.06
_cell_volume 1796.6(3)
_computing_cell_refinement 'RAPID-AUTO (Rigaku, 1995)'
_computing_data_collection 'RAPID-AUTO (Rigaku, 2006)'
_computing_data_reduction 'RAPID-AUTO (Rigaku, 1995)'
_computing_molecular_graphics 'CrystalStructure (Rigaku, 2010)'
_computing_publication_material 'CrystalStructure (Rigaku, 2010)'
_computing_structure_refinement 'SHELXL97 (Sheldrick, 2008)'
_computing_structure_solution '<i>Il Milione</i> (Burla <i>et al.</i>, 2007)'
_diffrn_ambient_temperature 296
_diffrn_detector_area_resol_mean 10.000
_diffrn_measured_fraction_theta_full 0.985
_diffrn_measured_fraction_theta_max 0.985
_diffrn_measurement_device_type 'Rigaku R-AXIS RAPID'
_diffrn_measurement_method \w
_diffrn_radiation_type 'Mo K\a'
_diffrn_radiation_wavelength 0.71075
_diffrn_reflns_av_R_equivalents 0.0460
_diffrn_reflns_limit_h_max 11
_diffrn_reflns_limit_h_min -11
_diffrn_reflns_limit_k_max 14
_diffrn_reflns_limit_k_min -14
_diffrn_reflns_limit_l_max 21
_diffrn_reflns_limit_l_min -22
_diffrn_reflns_number 16660
_diffrn_reflns_theta_full 27.47
_diffrn_reflns_theta_max 27.47
_diffrn_standards_number 0
_exptl_absorpt_coefficient_mu 0.097
_exptl_absorpt_correction_T_max 0.990
_exptl_absorpt_correction_T_min 0.725
_exptl_absorpt_correction_type multi-scan
_exptl_absorpt_process_details '(ABSCOR; Rigaku, 1995)'
_exptl_crystal_colour yellow
_exptl_crystal_density_diffrn 1.299
_exptl_crystal_density_method 'not measured'
_exptl_crystal_description chunk
_exptl_crystal_F_000 728.00
_exptl_crystal_size_max 0.300
_exptl_crystal_size_mid 0.200
_exptl_crystal_size_min 0.100
_refine_diff_density_max 0.200
_refine_diff_density_min -0.230
_refine_ls_extinction_method none
_refine_ls_goodness_of_fit_ref 1.015
_refine_ls_hydrogen_treatment mixed
_refine_ls_number_parameters 243
_refine_ls_number_reflns 4059
_refine_ls_number_restraints 0
_refine_ls_R_factor_gt 0.0507
_refine_ls_shift/su_max 0.000
_refine_ls_structure_factor_coef Fsqd
_refine_ls_weighting_details 'w = 1/[\s^2^(Fo^2^)+(0.0699P)^2^+0.1152P] where P=(Fo^2^+2Fc^2^)/3'
_refine_ls_weighting_scheme calc
_refine_ls_wR_factor_ref 0.1579
_reflns_number_gt 1842
_reflns_number_total 4059
_reflns_threshold_expression F^2^>2\s(F^2^)
_cod_data_source_file ff2102.cif
_cod_data_source_block I
_cod_original_sg_symbol_H-M 'P 21/n'
_cod_database_code 2237811
_cod_database_fobs_code 2237811

loop_
_symmetry_equiv_pos_site_id
_symmetry_equiv_pos_as_xyz
1 +X,+Y,+Z
2 1/2-X,1/2+Y,1/2-Z
3 -X,-Y,-Z
4 1/2+X,1/2-Y,1/2+Z

loop_
_atom_site_type_symbol
_atom_site_label
_atom_site_fract_x
_atom_site_fract_y
_atom_site_fract_z
_atom_site_U_iso_or_equiv
_atom_site_adp_type
_atom_site_calc_flag
_atom_site_refinement_flags
_atom_site_occupancy
_atom_site_symmetry_multiplicity
F F1 0.6398(3) -0.25532(14) 0.58228(9) 0.1171(7) Uani d . 1.0 4
F F2 0.8032(2) -0.32028(13) 0.51242(10) 0.1025(6) Uani d . 1.0 4
F F3 0.5690(2) -0.36508(13) 0.49031(10) 0.1144(7) Uani d . 1.0 4
N N1 0.8301(2) -0.07184(14) 0.53713(10) 0.0613(5) Uani d . 1.0 4
C C1 0.8428(3) 0.01876(18) 0.57689(12) 0.0574(6) Uani d . 1.0 4
C C2 0.9652(3) 0.03036(19) 0.63772(13) 0.0592(6) Uani d . 1.0 4
C C3 0.9969(3) 0.12242(16) 0.68171(11) 0.0539(6) Uani d . 1.0 4
C C4 1.1215(3) 0.11851(16) 0.74583(12) 0.0564(6) Uani d . 1.0 4
C C5 1.2131(3) 0.21263(19) 0.76457(14) 0.0721(7) Uani d . 1.0 4
C C6 1.3343(4) 0.2068(3) 0.82101(16) 0.0859(8) Uani d . 1.0 4
C C7 1.3664(4) 0.1084(3) 0.86058(16) 0.0892(9) Uani d . 1.0 4
C C8 1.2762(4) 0.0149(3) 0.84402(15) 0.0873(8) Uani d . 1.0 4
C C9 1.1545(3) 0.0196(2) 0.78744(13) 0.0721(7) Uani d . 1.0 4
C C10 0.9134(3) 0.23139(16) 0.66760(12) 0.0549(6) Uani d . 1.0 4
C C11 0.9006(3) 0.28326(18) 0.59672(13) 0.0660(7) Uani d . 1.0 4
C C12 0.8215(4) 0.3845(2) 0.58486(16) 0.0815(8) Uani d . 1.0 4
C C13 0.7547(4) 0.4348(2) 0.6434(2) 0.0874(9) Uani d . 1.0 4
C C14 0.7667(3) 0.3857(3) 0.71360(17) 0.0812(8) Uani d . 1.0 4
C C15 0.8459(3) 0.28419(19) 0.72649(13) 0.0664(6) Uani d . 1.0 4
C C16 0.7127(3) -0.07673(18) 0.47539(12) 0.0571(6) Uani d . 1.0 4
C C17 0.6337(3) -0.17848(17) 0.45946(12) 0.0569(6) Uani d . 1.0 4
C C18 0.5267(3) -0.1866(2) 0.39554(13) 0.0695(7) Uani d . 1.0 4
C C19 0.4984(3) -0.0951(3) 0.34748(14) 0.0772(7) Uani d . 1.0 4
C C20 0.5743(3) 0.0049(3) 0.36362(14) 0.0773(7) Uani d . 1.0 4
C C21 0.6804(3) 0.01425(19) 0.42670(13) 0.0680(7) Uani d . 1.0 4
C C22 0.6603(4) -0.2777(2) 0.51082(14) 0.0707(7) Uani d . 1.0 4
H H5 1.1924 0.2804 0.7387 0.0865 Uiso calc R 1.0 4
H H6 1.3953 0.2704 0.8325 0.1031 Uiso calc R 1.0 4
H H7 1.4489 0.1051 0.8985 0.1070 Uiso calc R 1.0 4
H H8 1.2969 -0.0520 0.8710 0.1048 Uiso calc R 1.0 4
H H9 1.0935 -0.0443 0.7769 0.0866 Uiso calc R 1.0 4
H H11 0.9458 0.2496 0.5566 0.0791 Uiso calc R 1.0 4
H H12 0.8138 0.4184 0.5370 0.0978 Uiso calc R 1.0 4
H H13 0.7011 0.5025 0.6352 0.1049 Uiso calc R 1.0 4
H H14 0.7215 0.4204 0.7533 0.0975 Uiso calc R 1.0 4
H H15 0.8537 0.2515 0.7747 0.0797 Uiso calc R 1.0 4
H H18 0.4738 -0.2541 0.3851 0.0834 Uiso calc R 1.0 4
H H19 0.4280 -0.1014 0.3043 0.0927 Uiso calc R 1.0 4
H H20 0.5541 0.0669 0.3317 0.0928 Uiso calc R 1.0 4
H H21 0.7312 0.0827 0.4369 0.0816 Uiso calc R 1.0 4
H H1 0.765(3) 0.0828(19) 0.5653(12) 0.072(7) Uiso d . 1.0 4
H H2 1.023(3) -0.035(2) 0.6462(12) 0.075(8) Uiso d . 1.0 4

loop_
_atom_site_aniso_label
_atom_site_aniso_U_11
_atom_site_aniso_U_22
_atom_site_aniso_U_33
_atom_site_aniso_U_12
_atom_site_aniso_U_13
_atom_site_aniso_U_23
F1 0.193(2) 0.0927(11) 0.0683(11) 0.0047(12) 0.0267(11) 0.0112(8)
F2 0.0944(13) 0.0818(10) 0.1279(14) 0.0183(9) -0.0063(10) 0.0169(9)
F3 0.1240(15) 0.0775(10) 0.1332(15) -0.0340(10) -0.0301(12) 0.0114(9)
N1 0.0636(13) 0.0547(10) 0.0633(12) -0.0003(9) -0.0048(9) -0.0074(9)
C1 0.0548(14) 0.0545(13) 0.0620(14) -0.0007(11) 0.0018(11) -0.0049(10)
C2 0.0575(15) 0.0519(13) 0.0669(15) 0.0027(11) -0.0005(11) -0.0056(11)
C3 0.0507(13) 0.0534(12) 0.0573(13) -0.0021(10) 0.0043(10) -0.0015(10)
C4 0.0534(13) 0.0561(12) 0.0591(13) 0.0033(10) 0.0022(10) -0.0052(10)
C5 0.0688(16) 0.0559(13) 0.0880(18) -0.0007(12) -0.0110(14) -0.0096(12)
C6 0.0771(19) 0.0716(16) 0.103(3) -0.0068(14) -0.0211(16) -0.0190(15)
C7 0.081(2) 0.099(2) 0.0819(19) 0.0070(17) -0.0241(15) -0.0146(16)
C8 0.092(3) 0.0839(18) 0.0800(19) 0.0046(16) -0.0203(16) 0.0108(14)
C9 0.0728(17) 0.0673(15) 0.0730(16) -0.0046(12) -0.0094(13) 0.0058(12)
C10 0.0524(13) 0.0519(12) 0.0591(14) -0.0013(10) -0.0006(10) -0.0062(10)
C11 0.0695(16) 0.0606(14) 0.0674(16) -0.0030(12) 0.0049(12) 0.0013(11)
C12 0.0862(19) 0.0659(16) 0.089(2) -0.0006(14) -0.0073(15) 0.0148(14)
C13 0.079(2) 0.0574(15) 0.121(3) 0.0092(14) -0.0190(17) -0.0074(16)
C14 0.0677(17) 0.0790(17) 0.094(2) 0.0135(14) -0.0072(14) -0.0337(15)
C15 0.0635(15) 0.0712(15) 0.0626(15) 0.0081(12) -0.0036(12) -0.0143(11)
C16 0.0555(14) 0.0605(13) 0.0544(13) 0.0055(11) 0.0009(11) -0.0040(10)
C17 0.0582(14) 0.0591(13) 0.0528(13) 0.0015(11) 0.0027(11) -0.0055(10)
C18 0.0652(16) 0.0785(16) 0.0636(15) -0.0063(13) -0.0003(12) -0.0088(12)
C19 0.0666(17) 0.100(2) 0.0626(16) 0.0043(15) -0.0056(12) 0.0031(14)
C20 0.0722(18) 0.0903(18) 0.0687(16) 0.0106(15) 0.0025(14) 0.0171(13)
C21 0.0690(16) 0.0639(14) 0.0702(16) 0.0019(12) 0.0027(13) 0.0042(12)
C22 0.0763(18) 0.0647(15) 0.0688(17) -0.0060(14) -0.0043(13) -0.0077(12)

loop_
_atom_type_symbol
_atom_type_description
_atom_type_scat_dispersion_real
_atom_type_scat_dispersion_imag
_atom_type_scat_source
C C 0.0033 0.0016
;
International Tables for Crystallography
(1992, Vol. C, Tables 4.2.6.8 and 6.1.1.4)
;
H H 0.0000 0.0000
;
International Tables for Crystallography
(1992, Vol. C, Table 6.1.1.4)
;
F F 0.0171 0.0103
;
International Tables for Crystallography
(1992, Vol. C, Tables 4.2.6.8 and 6.1.1.4)
;
N N 0.0061 0.0033
;
International Tables for Crystallography
(1992, Vol. C, Tables 4.2.6.8 and 6.1.1.4)
;

loop_
_geom_angle_atom_site_label_1
_geom_angle_atom_site_label_2
_geom_angle_atom_site_label_3
_geom_angle
_geom_angle_publ_flag
C1 N1 C16 118.15(18) no
N1 C1 C2 120.4(2) no
C1 C2 C3 126.8(2) no
C2 C3 C4 120.31(19) no
C2 C3 C10 122.27(19) no
C4 C3 C10 117.41(17) no
C3 C4 C5 120.86(19) no
C3 C4 C9 121.52(19) no
C5 C4 C9 117.6(2) no
C4 C5 C6 120.7(3) no
C5 C6 C7 120.9(3) no
C6 C7 C8 119.6(3) no
C7 C8 C9 120.1(3) no
C4 C9 C8 121.1(3) no
C3 C10 C11 121.9(2) no
C3 C10 C15 119.90(19) no
C11 C10 C15 118.2(2) no
C10 C11 C12 120.8(3) no
C11 C12 C13 120.1(3) no
C12 C13 C14 120.0(3) no
C13 C14 C15 120.6(3) no
C10 C15 C14 120.2(3) no
N1 C16 C17 119.37(19) no
N1 C16 C21 122.02(19) no
C17 C16 C21 118.46(19) no
C16 C17 C18 119.8(2) no
C16 C17 C22 120.79(19) no
C18 C17 C22 119.4(2) no
C17 C18 C19 120.5(3) no
C18 C19 C20 119.7(3) no
C19 C20 C21 120.5(3) no
C16 C21 C20 121.1(3) no
F1 C22 F2 105.6(2) no
F1 C22 F3 106.4(3) no
F1 C22 C17 113.4(2) no
F2 C22 F3 103.9(2) no
F2 C22 C17 113.5(3) no
F3 C22 C17 113.2(2) no
N1 C1 H1 119.4(12) no
C2 C1 H1 120.3(12) no
C1 C2 H2 113.1(14) no
C3 C2 H2 120.1(14) no
C4 C5 H5 119.643 no
C6 C5 H5 119.648 no
C5 C6 H6 119.575 no
C7 C6 H6 119.568 no
C6 C7 H7 120.214 no
C8 C7 H7 120.218 no
C7 C8 H8 119.943 no
C9 C8 H8 119.939 no
C4 C9 H9 119.432 no
C8 C9 H9 119.422 no
C10 C11 H11 119.587 no
C12 C11 H11 119.590 no
C11 C12 H12 119.939 no
C13 C12 H12 119.934 no
C12 C13 H13 119.980 no
C14 C13 H13 119.993 no
C13 C14 H14 119.706 no
C15 C14 H14 119.723 no
C10 C15 H15 119.882 no
C14 C15 H15 119.890 no
C17 C18 H18 119.747 no
C19 C18 H18 119.754 no
C18 C19 H19 120.153 no
C20 C19 H19 120.159 no
C19 C20 H20 119.752 no
C21 C20 H20 119.751 no
C16 C21 H21 119.469 no
C20 C21 H21 119.473 no

loop_
_geom_bond_atom_site_label_1
_geom_bond_atom_site_label_2
_geom_bond_distance
_geom_bond_publ_flag
F1 C22 1.316(3) no
F2 C22 1.335(4) no
F3 C22 1.330(3) no
N1 C1 1.278(3) no
N1 C16 1.416(3) no
C1 C2 1.439(3) no
C2 C3 1.348(3) no
C3 C4 1.485(3) no
C3 C10 1.486(3) no
C4 C5 1.387(3) no
C4 C9 1.394(3) no
C5 C6 1.376(4) no
C6 C7 1.370(4) no
C7 C8 1.368(4) no
C8 C9 1.379(4) no
C10 C11 1.386(3) no
C10 C15 1.389(4) no
C11 C12 1.384(4) no
C12 C13 1.368(5) no
C13 C14 1.361(5) no
C14 C15 1.389(4) no
C16 C17 1.398(3) no
C16 C21 1.386(3) no
C17 C18 1.390(3) no
C17 C22 1.484(4) no
C18 C19 1.380(4) no
C19 C20 1.368(4) no
C20 C21 1.376(4) no
C1 H1 1.02(3) no
C2 H2 0.92(3) no
C5 H5 0.930 no
C6 H6 0.930 no
C7 H7 0.930 no
C8 H8 0.930 no
C9 H9 0.930 no
C11 H11 0.930 no
C12 H12 0.930 no
C13 H13 0.930 no
C14 H14 0.930 no
C15 H15 0.930 no
C18 H18 0.930 no
C19 H19 0.930 no
C20 H20 0.930 no
C21 H21 0.930 no

loop_
_geom_contact_atom_site_label_1
_geom_contact_atom_site_label_2
_geom_contact_distance
_geom_contact_site_symmetry_2
_geom_contact_publ_flag
F1 N1 2.883(3) . no
F1 C16 2.938(3) . no
F1 C18 3.437(3) . no
F2 N1 2.972(3) . no
F2 C16 3.036(3) . no
F2 C18 3.393(3) . no
F3 C18 2.692(3) . no
N1 C22 2.856(3) . no
C1 C10 3.008(3) . no
C1 C11 3.178(3) . no
C1 C17 3.501(3) . no
C1 C21 2.873(3) . no
C2 C9 2.970(4) . no
C2 C11 3.111(3) . no
C2 C15 3.581(4) . no
C4 C7 2.787(4) . no
C4 C15 3.082(3) . no
C5 C8 2.751(4) . no
C5 C10 2.975(4) . no
C5 C15 3.300(4) . no
C6 C9 2.736(4) . no
C10 C13 2.781(4) . no
C11 C14 2.744(4) . no
C12 C15 2.752(4) . no
C16 C19 2.785(4) . no
C17 C20 2.763(4) . no
C18 C21 2.750(4) . no
F1 C15 3.392(3) 2_646 no
F2 C7 3.559(4) 2_746 no
F2 C11 3.386(3) 3_756 no
F3 F3 3.433(3) 3_646 no
F3 C12 3.521(4) 3_656 no
F3 C13 3.579(4) 3_656 no
C1 C19 3.482(4) 3_656 no
C2 C21 3.421(4) 3_756 no
C7 F2 3.559(4) 2_756 no
C11 F2 3.386(3) 3_756 no
C12 F3 3.521(4) 3_656 no
C13 F3 3.579(4) 3_656 no
C15 F1 3.392(3) 2_656 no
C19 C1 3.482(4) 3_656 no
C21 C2 3.421(4) 3_756 no
F2 H18 3.5415 . no
F3 H18 2.3524 . no
N1 H21 2.6255 . no
N1 H2 2.46(2) . no
C1 H11 2.9026 . no
C1 H21 2.6696 . no
C2 H9 2.7372 . no
C2 H11 2.9549 . no
C3 H5 2.6514 . no
C3 H9 2.6674 . no
C3 H11 2.6685 . no
C3 H15 2.6371 . no
C3 H1 2.77(2) . no
C4 H6 3.2368 . no
C4 H8 3.2516 . no
C4 H15 2.8899 . no
C4 H2 2.60(3) . no
C5 H7 3.2263 . no
C5 H9 3.2213 . no
C5 H15 3.1731 . no
C6 H8 3.2062 . no
C7 H5 3.2218 . no
C7 H9 3.2154 . no
C8 H6 3.2039 . no
C9 H5 3.2236 . no
C9 H7 3.2220 . no
C9 H2 2.71(2) . no
C10 H5 2.6762 . no
C10 H12 3.2448 . no
C10 H14 3.2449 . no
C10 H1 2.75(3) . no
C10 H2 3.32(3) . no
C11 H5 3.3787 . no
C11 H13 3.2243 . no
C11 H15 3.2246 . no
C11 H1 2.68(3) . no
C12 H14 3.2015 . no
C13 H11 3.2197 . no
C13 H15 3.2232 . no
C14 H12 3.2018 . no
C15 H5 2.9921 . no
C15 H11 3.2234 . no
C15 H13 3.2278 . no
C16 H18 3.2510 . no
C16 H20 3.2397 . no
C16 H1 2.47(3) . no
C17 H19 3.2440 . no
C17 H21 3.2342 . no
C18 H20 3.2155 . no
C19 H21 3.2162 . no
C20 H18 3.2138 . no
C21 H19 3.2214 . no
C21 H1 2.61(2) . no
C22 H18 2.6261 . no
H5 H6 2.2951 . no
H5 H15 3.0848 . no
H6 H7 2.2967 . no
H7 H8 2.3005 . no
H8 H9 2.3004 . no
H9 H2 2.3263 . no
H11 H12 2.3075 . no
H11 H21 3.3212 . no
H11 H1 2.5338 . no
H12 H13 2.2964 . no
H13 H14 2.2869 . no
H14 H15 2.3135 . no
H18 H19 2.3084 . no
H19 H20 2.2971 . no
H20 H21 2.2948 . no
H21 H1 2.2529 . no
H1 H2 2.89(3) . no
F1 H13 3.0388 1_545 no
F1 H15 2.5164 2_646 no
F1 H20 3.2530 3_656 no
F2 H7 2.6835 2_746 no
F2 H8 2.9097 4_444 no
F2 H11 2.7276 3_756 no
F2 H12 3.1174 1_545 no
F2 H13 3.1975 1_545 no
F3 H8 3.1798 4_444 no
F3 H12 3.3739 1_545 no
F3 H12 3.3667 3_656 no
F3 H13 3.1146 1_545 no
F3 H13 3.4632 3_656 no
N1 H11 3.3985 3_756 no
C1 H14 3.3088 2_646 no
C1 H19 3.4381 3_656 no
C2 H6 3.3227 2_746 no
C2 H14 2.9347 2_646 no
C2 H21 3.3361 3_756 no
C3 H14 3.3205 2_646 no
C5 H9 3.4397 2_756 no
C5 H20 3.2257 4_555 no
C6 H9 3.4967 2_756 no
C6 H19 3.4020 3_756 no
C6 H21 3.3927 4_555 no
C6 H2 3.32(3) 2_756 no
C7 H12 3.2020 4_555 no
C7 H19 3.5573 3_756 no
C8 H5 3.1537 2_746 no
C8 H12 3.4750 4_555 no
C9 H5 3.1744 2_746 no
C9 H13 3.4987 2_646 no
C9 H14 3.4734 2_646 no
C9 H20 3.5897 3_756 no
C10 H18 3.4054 3_656 no
C10 H19 3.4148 3_656 no
C11 H8 3.2704 2_756 no
C11 H18 3.3122 3_656 no
C12 H7 3.2754 2_756 no
C12 H7 3.5695 4_454 no
C12 H8 3.4076 2_756 no
C12 H18 3.0784 3_656 no
C13 H7 3.4022 2_756 no
C13 H9 3.4634 2_656 no
C13 H18 2.9214 3_656 no
C14 H9 3.2524 2_656 no
C14 H18 3.0123 3_656 no
C14 H19 3.2502 4_555 no
C14 H20 3.1361 4_555 no
C15 H18 3.2565 3_656 no
C15 H19 3.2166 3_656 no
C15 H20 3.0218 4_555 no
C16 H2 3.54(3) 3_756 no
C18 H1 2.95(3) 3_656 no
C19 H14 3.4634 4_454 no
C19 H1 2.88(3) 3_656 no
C20 H5 3.5740 4_454 no
C20 H14 3.5708 4_454 no
C20 H1 3.47(3) 3_656 no
C20 H2 3.53(3) 3_756 no
C21 H2 3.00(3) 3_756 no
C22 H8 3.4788 4_444 no
C22 H13 3.3938 1_545 no
H5 C8 3.1537 2_756 no
H5 C9 3.1744 2_756 no
H5 C20 3.5740 4_555 no
H5 H8 2.7740 2_756 no
H5 H9 2.8126 2_756 no
H5 H20 2.7867 4_555 no
H6 C2 3.3227 2_756 no
H6 H9 2.9235 2_756 no
H6 H19 3.5879 3_756 no
H6 H20 3.5274 4_555 no
H6 H21 2.9893 4_555 no
H6 H2 2.4273 2_756 no
H7 F2 2.6835 2_756 no
H7 C12 3.2754 2_746 no
H7 C12 3.5695 4_555 no
H7 C13 3.4022 2_746 no
H7 H11 3.2752 4_555 no
H7 H12 3.1520 2_746 no
H7 H12 2.8240 4_555 no
H7 H13 3.3753 2_746 no
H8 F2 2.9097 4_545 no
H8 F3 3.1798 4_545 no
H8 C11 3.2704 2_746 no
H8 C12 3.4076 2_746 no
H8 C22 3.4788 4_545 no
H8 H5 2.7740 2_746 no
H8 H11 3.3964 2_746 no
H8 H12 3.3155 4_555 no
H9 C5 3.4397 2_746 no
H9 C6 3.4967 2_746 no
H9 C13 3.4634 2_646 no
H9 C14 3.2524 2_646 no
H9 H5 2.8126 2_746 no
H9 H6 2.9235 2_746 no
H9 H13 3.1647 2_646 no
H9 H14 2.7633 2_646 no
H9 H18 3.2826 4_545 no
H11 F2 2.7276 3_756 no
H11 N1 3.3985 3_756 no
H11 H7 3.2752 4_454 no
H11 H8 3.3964 2_756 no
H12 F2 3.1174 1_565 no
H12 F3 3.3739 1_565 no
H12 F3 3.3667 3_656 no
H12 C7 3.2020 4_454 no
H12 C8 3.4750 4_454 no
H12 H7 3.1520 2_756 no
H12 H7 2.8240 4_454 no
H12 H8 3.3155 4_454 no
H12 H18 3.5413 3_656 no
H13 F1 3.0388 1_565 no
H13 F2 3.1975 1_565 no
H13 F3 3.1146 1_565 no
H13 F3 3.4632 3_656 no
H13 C9 3.4987 2_656 no
H13 C22 3.3938 1_565 no
H13 H7 3.3753 2_756 no
H13 H9 3.1647 2_656 no
H13 H15 3.3971 2_656 no
H13 H18 3.3058 3_656 no
H14 C1 3.3088 2_656 no
H14 C2 2.9347 2_656 no
H14 C3 3.3205 2_656 no
H14 C9 3.4734 2_656 no
H14 C19 3.4634 4_555 no
H14 C20 3.5708 4_555 no
H14 H9 2.7633 2_656 no
H14 H18 3.4433 3_656 no
H14 H19 2.8757 4_555 no
H14 H20 3.0769 4_555 no
H14 H2 2.9439 2_656 no
H15 F1 2.5164 2_656 no
H15 H13 3.3971 2_646 no
H15 H19 3.2222 3_656 no
H15 H20 2.8785 4_555 no
H18 C10 3.4054 3_656 no
H18 C11 3.3122 3_656 no
H18 C12 3.0784 3_656 no
H18 C13 2.9214 3_656 no
H18 C14 3.0123 3_656 no
H18 C15 3.2565 3_656 no
H18 H9 3.2826 4_444 no
H18 H12 3.5413 3_656 no
H18 H13 3.3058 3_656 no
H18 H14 3.4433 3_656 no
H18 H1 3.0812 3_656 no
H19 C1 3.4381 3_656 no
H19 C6 3.4020 3_756 no
H19 C7 3.5573 3_756 no
H19 C10 3.4148 3_656 no
H19 C14 3.2502 4_454 no
H19 C15 3.2166 3_656 no
H19 H6 3.5879 3_756 no
H19 H14 2.8757 4_454 no
H19 H15 3.2222 3_656 no
H19 H1 2.9802 3_656 no
H20 F1 3.2530 3_656 no
H20 C5 3.2257 4_454 no
H20 C9 3.5897 3_756 no
H20 C14 3.1361 4_454 no
H20 C15 3.0218 4_454 no
H20 H5 2.7867 4_454 no
H20 H6 3.5274 4_454 no
H20 H14 3.0769 4_454 no
H20 H15 2.8785 4_454 no
H21 C2 3.3361 3_756 no
H21 C6 3.3927 4_454 no
H21 H6 2.9893 4_454 no
H21 H2 2.7602 3_756 no
H1 C18 2.95(3) 3_656 no
H1 C19 2.88(3) 3_656 no
H1 C20 3.47(3) 3_656 no
H1 H18 3.0812 3_656 no
H1 H19 2.9802 3_656 no
H2 C6 3.32(3) 2_746 no
H2 C16 3.54(3) 3_756 no
H2 C20 3.53(3) 3_756 no
H2 C21 3.00(3) 3_756 no
H2 H6 2.4273 2_746 no
H2 H14 2.9439 2_646 no
H2 H21 2.7602 3_756 no

loop_
_geom_hbond_atom_site_label_D
_geom_hbond_atom_site_label_H
_geom_hbond_atom_site_label_A
_geom_hbond_site_symmetry_A
_geom_hbond_distance_DH
_geom_hbond_distance_HA
_geom_hbond_distance_DA
_geom_hbond_angle_DHA
_geom_hbond_publ_flag
C15 H15 F1 2_656 0.930 2.516 3.392(3) 157.0 yes

loop_
_geom_torsion_atom_site_label_1
_geom_torsion_atom_site_label_2
_geom_torsion_atom_site_label_3
_geom_torsion_atom_site_label_4
_geom_torsion
_geom_torsion_publ_flag
C1 N1 C16 C17 -142.8(2) no
C1 N1 C16 C21 41.6(3) no
C16 N1 C1 C2 -176.75(17) no
N1 C1 C2 C3 176.6(2) no
C1 C2 C3 C4 175.9(2) no
C1 C2 C3 C10 -5.5(4) no
C2 C3 C4 C5 144.6(2) no
C2 C3 C4 C9 -33.0(3) no
C2 C3 C10 C11 -52.5(3) no
C2 C3 C10 C15 127.7(3) no
C4 C3 C10 C11 126.1(2) no
C4 C3 C10 C15 -53.7(3) no
C10 C3 C4 C5 -34.0(3) no
C10 C3 C4 C9 148.46(18) no
C3 C4 C5 C6 -176.09(19) no
C3 C4 C9 C8 176.22(19) no
C5 C4 C9 C8 -1.4(4) no
C9 C4 C5 C6 1.6(4) no
C4 C5 C6 C7 -0.7(4) no
C5 C6 C7 C8 -0.3(5) no
C6 C7 C8 C9 0.5(5) no
C7 C8 C9 C4 0.4(4) no
C3 C10 C11 C12 179.65(17) no
C3 C10 C15 C14 -179.55(17) no
C11 C10 C15 C14 0.6(3) no
C15 C10 C11 C12 -0.5(3) no
C10 C11 C12 C13 0.0(4) no
C11 C12 C13 C14 0.4(4) no
C12 C13 C14 C15 -0.3(4) no
C13 C14 C15 C10 -0.2(4) no
N1 C16 C17 C18 -175.09(18) no
N1 C16 C17 C22 6.1(3) no
N1 C16 C21 C20 174.87(19) no
C17 C16 C21 C20 -0.7(4) no
C21 C16 C17 C18 0.6(4) no
C21 C16 C17 C22 -178.24(19) no
C16 C17 C18 C19 0.3(4) no
C16 C17 C22 F1 54.5(3) no
C16 C17 C22 F2 -66.0(3) no
C16 C17 C22 F3 175.9(2) no
C18 C17 C22 F1 -124.4(3) no
C18 C17 C22 F2 115.1(3) no
C18 C17 C22 F3 -3.0(4) no
C22 C17 C18 C19 179.2(2) no
C17 C18 C19 C20 -1.1(4) no
C18 C19 C20 C21 1.0(4) no
C19 C20 C21 C16 -0.1(4) no
